data_7134259
loop_
_publ_author_name
'Nitzer, Alexander'
'Jessen, Christoph'
'Kornath, Andreas J.'

_publ_section_title
;
 Charge distribution and aromaticity in protonated urazole.
;
_journal_issue 22
_journal_name_full 'Chemical communications (Cambridge, England)'
_journal_page_first 4367
_journal_page_last 4370
_journal_paper_doi 10.1039/d5cc00218d
_journal_volume 61
_journal_year 2025
_chemical_formula_moiety '2(As F6), C2 H5 N3 O2'
_chemical_formula_sum 'C2 H5 As2 F12 N3 O2'
_chemical_formula_weight 480.93
_space_group_crystal_system orthorhombic
_space_group_IT_number 61
_space_group_name_Hall '-P 2ac 2ab'
_space_group_name_H-M_alt 'P b c a'
_atom_sites_solution_hydrogens difmap
_atom_sites_solution_primary direct
_atom_sites_solution_secondary difmap
_audit_creation_date 2020-09-22
_audit_creation_method SHELXL-2018/3
_audit_update_record
;
2021-03-23 deposited with the CCDC.	2025-02-06 downloaded from the CCDC.
;
_cell_angle_alpha 90
_cell_angle_beta 90
_cell_angle_gamma 90
_cell_formula_units_Z 8
_cell_length_a 9.4694(7)
_cell_length_b 11.6800(7)
_cell_length_c 21.1896(11)
_cell_measurement_reflns_used 6498
_cell_measurement_temperature 108(2)
_cell_measurement_theta_max 31.6740
_cell_measurement_theta_min 1.9980
_cell_volume 2343.6(3)
_computing_cell_refinement 'CrysAlisPro 1.171.40.82a (Rigaku OD, 2020)'
_computing_data_collection 'CrysAlisPro 1.171.40.82a (Rigaku OD, 2020)'
_computing_data_reduction 'CrysAlisPro 1.171.40.82a (Rigaku OD, 2020)'
_computing_molecular_graphics 'ORTEP-3, Version ORTEP-III (1.0.3), L. J. Farrugia, J. Appl. Cryst. (2012),45, 849-854'
_computing_publication_material 'PLATON (A.L.Spek, Acta Cryst. 2009, D65, 148-155.) '
_computing_structure_refinement 'SHELXL-2018/3 (Sheldrick, 2018)'
_computing_structure_solution 'SHELXT (Sheldrick, G. M. (2015). Acta Cryst. A71, 3-8.)'
_diffrn_ambient_temperature 108(2)
_diffrn_detector 'CCD plate'
_diffrn_detector_area_resol_mean 15.9809
_diffrn_measured_fraction_theta_full 1.000
_diffrn_measured_fraction_theta_max 0.957
_diffrn_measurement_device 'CCD camera on \k-goniostat'
_diffrn_measurement_device_type 'Xcalibur, Sapphire3'
_diffrn_measurement_method '\w scans'
_diffrn_radiation_collimation 0.5
_diffrn_radiation_monochromator graphite
_diffrn_radiation_source 'Enhance (Mo) X-ray Source'
_diffrn_radiation_type 'Mo K\a'
_diffrn_radiation_wavelength 0.71073
_diffrn_reflns_av_R_equivalents 0.0478
_diffrn_reflns_av_unetI/netI 0.0338
_diffrn_reflns_Laue_measured_fraction_full 1.000
_diffrn_reflns_Laue_measured_fraction_max 0.957
_diffrn_reflns_limit_h_max 13
_diffrn_reflns_limit_h_min -13
_diffrn_reflns_limit_k_max 13
_diffrn_reflns_limit_k_min -17
_diffrn_reflns_limit_l_max 31
_diffrn_reflns_limit_l_min -31
_diffrn_reflns_number 26887
_diffrn_reflns_point_group_measured_fraction_full 1.000
_diffrn_reflns_point_group_measured_fraction_max 0.957
_diffrn_reflns_theta_full 25.242
_diffrn_reflns_theta_max 32.324
_diffrn_reflns_theta_min 1.922
_diffrn_source_current 40
_diffrn_source_type 'Spellman generator'
_diffrn_source_voltage 50
_exptl_absorpt_coefficient_mu 5.874
_exptl_absorpt_correction_T_max 1.00000
_exptl_absorpt_correction_T_min 0.23734
_exptl_absorpt_correction_type multi-scan
_exptl_absorpt_process_details
;
CrysAlisPro 1.171.40.82a (Rigaku Oxford Diffraction, 2020)
Empirical absorption correction using spherical harmonics,
implemented in SCALE3 ABSPACK scaling algorithm.
;
_exptl_crystal_colour colorless
_exptl_crystal_density_diffrn 2.726
_exptl_crystal_density_method 'not measured'
_exptl_crystal_description plate
_exptl_crystal_F_000 1824
_exptl_crystal_size_max 0.540
_exptl_crystal_size_mid 0.233
_exptl_crystal_size_min 0.143
_refine_diff_density_max 1.020
_refine_diff_density_min -0.846
_refine_diff_density_rms 0.144
_refine_ls_extinction_method none
_refine_ls_goodness_of_fit_ref 1.096
_refine_ls_hydrogen_treatment refall
_refine_ls_matrix_type full
_refine_ls_number_parameters 210
_refine_ls_number_reflns 4001
_refine_ls_number_restraints 3
_refine_ls_restrained_S_all 1.097
_refine_ls_R_factor_all 0.0489
_refine_ls_R_factor_gt 0.0328
_refine_ls_shift/su_max 0.001
_refine_ls_shift/su_mean 0.000
_refine_ls_structure_factor_coef Fsqd
_refine_ls_weighting_details 'w=1/[\s^2^(Fo^2^)+(0.0260P)^2^+3.4141P] where P=(Fo^2^+2Fc^2^)/3'
_refine_ls_weighting_scheme calc
_refine_ls_wR_factor_gt 0.0670
_refine_ls_wR_factor_ref 0.0735
_reflns_Friedel_coverage 0.000
_reflns_number_gt 3215
_reflns_number_total 4001
_reflns_threshold_expression 'I > 2\s(I)'
_cod_data_source_file d5cc00218d2.cif
_cod_data_source_block xh045_2
_cod_depositor_comments 'Adding full bibliography for 7134258--7134261.cif.'
_cod_database_code 7134259
_shelx_shelxl_version_number 2018/3
_shelx_space_group_comment
;
The symmetry employed for this shelxl refinement is uniquely defined
by the following loop, which should always be used as a source of
symmetry information in preference to the above space-group names.
They are only intended as comments.
;
_shelx_estimated_absorpt_t_min 0.144
_shelx_estimated_absorpt_t_max 0.487
_oxdiff_exptl_absorpt_empirical_full_min 0.676
_oxdiff_exptl_absorpt_empirical_full_max 3.482
_oxdiff_exptl_absorpt_empirical_details
;
Empirical correction (ABSPACK) includes:
- Absorption correction using spherical harmonics
- Frame scaling
;

loop_
_space_group_symop_operation_xyz
'x, y, z'
'-x+1/2, -y, z+1/2'
'-x, y+1/2, -z+1/2'
'x+1/2, -y+1/2, -z'
'-x, -y, -z'
'x-1/2, y, -z-1/2'
'x, -y-1/2, z-1/2'
'-x-1/2, y-1/2, z'

loop_
_atom_site_label
_atom_site_type_symbol
_atom_site_fract_x
_atom_site_fract_y
_atom_site_fract_z
_atom_site_U_iso_or_equiv
_atom_site_adp_type
_atom_site_occupancy
_atom_site_site_symmetry_order
_atom_site_calc_flag
_atom_site_refinement_flags_posn
_atom_site_refinement_flags_adp
_atom_site_refinement_flags_occupancy
_atom_site_disorder_assembly
_atom_site_disorder_group
As1 As -0.16561(3) 0.83559(2) 0.48382(2) 0.01384(7) Uani 1 1 d . . . . .
As2 As 0.70909(3) 0.55442(2) 0.28783(2) 0.01292(7) Uani 1 1 d . . . . .
F9 F 0.6187(2) 0.68095(14) 0.29690(8) 0.0227(4) Uani 1 1 d . . . . .
F2 F -0.02051(19) 0.87825(14) 0.43888(8) 0.0209(4) Uani 1 1 d . . . . .
F5 F -0.2089(2) 0.97899(14) 0.49303(8) 0.0225(4) Uani 1 1 d . . . . .
F8 F 0.7658(2) 0.56055(14) 0.36501(7) 0.0221(4) Uani 1 1 d . . . . .
F1 F -0.2647(2) 0.83302(14) 0.41601(8) 0.0250(4) Uani 1 1 d . . . . .
F7 F 0.8573(2) 0.63340(16) 0.26698(9) 0.0270(4) Uani 1 1 d . . . . .
F11 F 0.8040(2) 0.42948(14) 0.27789(8) 0.0284(4) Uani 1 1 d . . . . .
F10 F 0.6626(2) 0.55022(15) 0.20963(8) 0.0274(4) Uani 1 1 d . . . . .
F6 F -0.1197(2) 0.69549(14) 0.47342(9) 0.0252(4) Uani 1 1 d . . . . .
F3 F -0.0657(2) 0.84253(16) 0.55078(8) 0.0292(4) Uani 1 1 d . . . . .
F4 F -0.3098(2) 0.79760(17) 0.52748(10) 0.0326(5) Uani 1 1 d . . . . .
O1 O 0.1223(2) 0.78532(18) 0.34855(9) 0.0203(4) Uani 1 1 d D . . . .
F12 F 0.5641(2) 0.47778(17) 0.30835(10) 0.0338(5) Uani 1 1 d . . . . .
O2 O 0.4955(3) 0.99585(17) 0.42694(10) 0.0211(4) Uani 1 1 d D . . . .
N1 N 0.2870(3) 0.90508(19) 0.40114(10) 0.0142(4) Uani 1 1 d . . . . .
N3 N 0.3583(3) 0.7912(2) 0.32789(11) 0.0164(5) Uani 1 1 d . . . . .
N2 N 0.4726(3) 0.8510(2) 0.35019(11) 0.0172(5) Uani 1 1 d D . . . .
C1 C 0.2462(3) 0.8245(2) 0.35889(11) 0.0145(5) Uani 1 1 d . . . . .
C2 C 0.4277(3) 0.9215(2) 0.39430(12) 0.0152(5) Uani 1 1 d . . . . .
H2 H 0.576(4) 1.006(4) 0.413(2) 0.052(14) Uiso 1 1 d D . . . .
H1 H 0.059(5) 0.812(4) 0.375(2) 0.062(15) Uiso 1 1 d D . . . .
H4 H 0.363(4) 0.741(3) 0.3025(17) 0.021(9) Uiso 1 1 d . . . . .
H3 H 0.239(4) 0.930(3) 0.4283(18) 0.026(10) Uiso 1 1 d . . . . .
H5 H 0.559(4) 0.842(3) 0.3369(17) 0.031(10) Uiso 1 1 d D . . . .

loop_
_atom_site_aniso_label
_atom_site_aniso_U_11
_atom_site_aniso_U_22
_atom_site_aniso_U_33
_atom_site_aniso_U_23
_atom_site_aniso_U_13
_atom_site_aniso_U_12
As1 0.01570(15) 0.01354(12) 0.01227(12) 0.00120(9) 0.00223(9) 0.00198(10)
As2 0.01630(15) 0.01212(12) 0.01034(11) 0.00062(8) -0.00090(9) 0.00127(10)
F9 0.0244(10) 0.0198(8) 0.0240(8) -0.0062(6) -0.0040(7) 0.0080(7)
F2 0.0197(10) 0.0229(8) 0.0201(8) 0.0005(6) 0.0067(7) -0.0005(7)
F5 0.0337(11) 0.0156(8) 0.0183(8) -0.0009(6) 0.0066(7) 0.0075(7)
F8 0.0281(11) 0.0272(9) 0.0109(7) 0.0008(6) -0.0040(7) 0.0008(7)
F1 0.0268(11) 0.0235(8) 0.0247(8) 0.0008(7) -0.0103(7) -0.0004(7)
F7 0.0203(10) 0.0327(10) 0.0279(9) 0.0148(7) 0.0027(7) -0.0013(8)
F11 0.0401(13) 0.0195(8) 0.0256(9) -0.0037(7) -0.0084(8) 0.0151(8)
F10 0.0436(13) 0.0256(9) 0.0131(7) -0.0039(6) -0.0103(7) 0.0104(8)
F6 0.0301(11) 0.0137(7) 0.0318(9) 0.0004(6) 0.0011(8) 0.0040(7)
F3 0.0358(13) 0.0353(10) 0.0166(8) 0.0022(7) -0.0071(8) 0.0008(9)
F4 0.0252(12) 0.0331(10) 0.0396(11) 0.0161(8) 0.0161(8) 0.0042(8)
O1 0.0168(11) 0.0252(10) 0.0189(9) -0.0059(8) 0.0018(8) -0.0023(8)
F12 0.0248(12) 0.0358(10) 0.0409(11) 0.0158(9) -0.0060(9) -0.0127(8)
O2 0.0182(12) 0.0224(10) 0.0227(10) -0.0069(8) 0.0024(8) -0.0050(8)
N1 0.0171(12) 0.0142(10) 0.0112(9) -0.0025(8) 0.0040(8) 0.0003(9)
N3 0.0164(13) 0.0183(11) 0.0147(10) -0.0062(8) 0.0003(8) 0.0004(9)
N2 0.0141(13) 0.0210(11) 0.0165(10) -0.0032(8) 0.0012(9) 0.0014(9)
C1 0.0191(14) 0.0144(11) 0.0101(10) 0.0001(8) 0.0013(9) 0.0004(10)
C2 0.0190(15) 0.0146(11) 0.0119(10) 0.0010(9) 0.0019(9) -0.0001(10)

loop_
_atom_type_symbol
_atom_type_description
_atom_type_scat_dispersion_real
_atom_type_scat_dispersion_imag
_atom_type_scat_source
C C 0.0033 0.0016 'International Tables Vol C Tables 4.2.6.8 and 6.1.1.4'
H H 0.0000 0.0000 'International Tables Vol C Tables 4.2.6.8 and 6.1.1.4'
N N 0.0061 0.0033 'International Tables Vol C Tables 4.2.6.8 and 6.1.1.4'
O O 0.0106 0.0060 'International Tables Vol C Tables 4.2.6.8 and 6.1.1.4'
F F 0.0171 0.0103 'International Tables Vol C Tables 4.2.6.8 and 6.1.1.4'
As As 0.0499 2.0058 'International Tables Vol C Tables 4.2.6.8 and 6.1.1.4'

loop_
_geom_angle_atom_site_label_1
_geom_angle_atom_site_label_2
_geom_angle_atom_site_label_3
_geom_angle
_geom_angle_site_symmetry_1
_geom_angle_site_symmetry_3
_geom_angle_publ_flag
F6 As1 F3 90.67(9) . . ?
F6 As1 F4 91.41(10) . . ?
F3 As1 F4 90.31(10) . . ?
F6 As1 F1 90.83(9) . . ?
F3 As1 F1 178.19(9) . . ?
F4 As1 F1 90.67(10) . . ?
F6 As1 F5 178.53(9) . . ?
F3 As1 F5 89.53(9) . . ?
F4 As1 F5 90.04(9) . . ?
F1 As1 F5 88.95(8) . . ?
F6 As1 F2 90.16(9) . . ?
F3 As1 F2 90.20(9) . . ?
F4 As1 F2 178.35(9) . . ?
F1 As1 F2 88.78(9) . . ?
F5 As1 F2 88.39(8) . . ?
F12 As2 F10 91.43(10) . . ?
F12 As2 F9 91.26(10) . . ?
F10 As2 F9 90.27(8) . . ?
F12 As2 F8 91.76(9) . . ?
F10 As2 F8 176.63(10) . . ?
F9 As2 F8 90.76(8) . . ?
F12 As2 F11 90.38(11) . . ?
F10 As2 F11 89.52(8) . . ?
F9 As2 F11 178.35(10) . . ?
F8 As2 F11 89.35(8) . . ?
F12 As2 F7 179.77(12) . . ?
F10 As2 F7 88.67(10) . . ?
F9 As2 F7 88.53(9) . . ?
F8 As2 F7 88.15(9) . . ?
F11 As2 F7 89.83(10) . . ?
C2 N1 C1 107.9(2) . . ?
C1 N3 N2 108.4(2) . . ?
C2 N2 N3 108.0(2) . . ?
O1 C1 N3 123.5(2) . . ?
O1 C1 N1 128.6(3) . . ?
N3 C1 N1 107.9(3) . . ?
O2 C2 N2 130.2(3) . . ?
O2 C2 N1 122.0(2) . . ?
N2 C2 N1 107.8(2) . . ?

loop_
_geom_bond_atom_site_label_1
_geom_bond_atom_site_label_2
_geom_bond_distance
_geom_bond_site_symmetry_2
_geom_bond_publ_flag
As1 F6 1.7074(16) . ?
As1 F3 1.7074(18) . ?
As1 F4 1.7084(19) . ?
As1 F1 1.7165(17) . ?
As1 F5 1.7355(16) . ?
As1 F2 1.7444(17) . ?
As2 F12 1.695(2) . ?
As2 F10 1.7151(16) . ?
As2 F9 1.7189(16) . ?
As2 F8 1.7229(16) . ?
As2 F11 1.7270(17) . ?
As2 F7 1.7368(19) . ?
O1 C1 1.279(4) . ?
O2 C2 1.283(3) . ?
N1 C2 1.354(4) . ?
N1 C1 1.355(3) . ?
N3 C1 1.308(4) . ?
N3 N2 1.372(3) . ?
N2 C2 1.316(3) . ?

loop_
_geom_torsion_atom_site_label_1
_geom_torsion_atom_site_label_2
_geom_torsion_atom_site_label_3
_geom_torsion_atom_site_label_4
_geom_torsion
_geom_torsion_site_symmetry_1
_geom_torsion_site_symmetry_2
_geom_torsion_site_symmetry_3
_geom_torsion_site_symmetry_4
_geom_torsion_publ_flag
C1 N3 N2 C2 -0.7(3) . . . . ?
N2 N3 C1 O1 179.3(2) . . . . ?
N2 N3 C1 N1 -0.2(3) . . . . ?
C2 N1 C1 O1 -178.4(3) . . . . ?
C2 N1 C1 N3 1.0(3) . . . . ?
N3 N2 C2 O2 -177.9(3) . . . . ?
N3 N2 C2 N1 1.3(3) . . . . ?
C1 N1 C2 O2 177.8(2) . . . . ?
C1 N1 C2 N2 -1.5(3) . . . . ?
